data_7050201
loop_
_publ_author_name
'Golovko, Vladimir B.'
'Hope-Weeks, Louisa J.'
'Mays, Martin J.'
'McPartlin, Mary'
'Sloan, Anna M.'
'Woods, Anthony D.'

_publ_section_title
;
 Synthesis of cobalt-containing cyclophanes, and the formation of an
 unprecedented seven-membered cyclic diyneElectronic supplementary
 information (ESI) available: crystallographic data for complexes 8 and
 11. See http://www.rsc.org/suppdata/nj/b3/b310515f/
;
_journal_issue 4
_journal_name_full 'New Journal of Chemistry'
_journal_page_first 527
_journal_paper_doi 10.1039/b310515f
_journal_volume 28
_journal_year 2004
_chemical_formula_sum 'C45 H32 Co4 O10 P2'
_chemical_formula_weight 1030.37
_chemical_name_systematic
;
?
;
_space_group_IT_number 15
_symmetry_cell_setting monoclinic
_symmetry_space_group_name_Hall '-C 2yc'
_symmetry_space_group_name_H-M 'C 1 2/c 1'
_atom_sites_solution_hydrogens geom
_atom_sites_solution_primary direct
_atom_sites_solution_secondary difmap
_audit_creation_method SHELXL-97
_cell_angle_alpha 90.00
_cell_angle_beta 91.1710(10)
_cell_angle_gamma 90.00
_cell_formula_units_Z 8
_cell_length_a 39.7446(5)
_cell_length_b 15.4562(2)
_cell_length_c 16.7757(3)
_cell_measurement_reflns_used 49447
_cell_measurement_temperature 180(2)
_cell_measurement_theta_max 27.48
_cell_measurement_theta_min 1.0
_cell_volume 10303.2(3)
_computing_cell_refinement 'HKL Scalepack (Otwinowski & Minor 1997)'
_computing_data_collection 'Collect (Nonius BV, 1997-2000)'
_computing_data_reduction
;
HKL Denzo and Scalepack (Otwinowski & Minor 1997)
;
_computing_molecular_graphics 'Bruker SHELXTL'
_computing_publication_material 'Bruker SHELXTL'
_computing_structure_refinement 'SHELXL-97 (Sheldrick, 1997)'
_computing_structure_solution teXsan
_diffrn_ambient_temperature 180(2)
_diffrn_detector_area_resol_mean 9
_diffrn_measured_fraction_theta_full 0.995
_diffrn_measured_fraction_theta_max 0.995
_diffrn_measurement_device '95mm CCD camera on \k-goniostat'
_diffrn_measurement_device_type KappaCCD
_diffrn_measurement_method CCD
_diffrn_radiation_monochromator 'horizonally mounted graphite crystal'
_diffrn_radiation_source 'fine-focus sealed tube'
_diffrn_radiation_type MoK\a
_diffrn_radiation_wavelength 0.71069
_diffrn_reflns_av_R_equivalents 0.0449
_diffrn_reflns_av_sigmaI/netI 0.0418
_diffrn_reflns_limit_h_max 50
_diffrn_reflns_limit_h_min -51
_diffrn_reflns_limit_k_max 20
_diffrn_reflns_limit_k_min -18
_diffrn_reflns_limit_l_max 21
_diffrn_reflns_limit_l_min -21
_diffrn_reflns_number 45396
_diffrn_reflns_theta_full 27.49
_diffrn_reflns_theta_max 27.49
_diffrn_reflns_theta_min 3.54
_exptl_absorpt_coefficient_mu 1.376
_exptl_absorpt_correction_T_max 0.678
_exptl_absorpt_correction_T_min 0.623
_exptl_absorpt_correction_type multi-scan
_exptl_absorpt_process_details
;
multi-scan from symmetry-related measurements
Sortav (Blessing 1995)
;
_exptl_crystal_density_diffrn 1.328
_exptl_crystal_density_method 'not measured'
_exptl_crystal_F_000 4160
_exptl_crystal_size_max 0.28
_exptl_crystal_size_mid 0.28
_exptl_crystal_size_min 0.23
_refine_diff_density_max 1.711
_refine_diff_density_min -0.507
_refine_diff_density_rms 0.129
_refine_ls_extinction_method none
_refine_ls_goodness_of_fit_ref 1.048
_refine_ls_hydrogen_treatment mixed
_refine_ls_matrix_type full
_refine_ls_number_parameters 550
_refine_ls_number_reflns 11771
_refine_ls_number_restraints 0
_refine_ls_restrained_S_all 1.048
_refine_ls_R_factor_all 0.0842
_refine_ls_R_factor_gt 0.0585
_refine_ls_shift/su_max 0.070
_refine_ls_shift/su_mean 0.008
_refine_ls_structure_factor_coef Fsqd
_refine_ls_weighting_details 'calc w=1/[\s^2^(Fo^2^)+(0.1227P)^2^+30.5078P] where P=(Fo^2^+2Fc^2^)/3'
_refine_ls_weighting_scheme calc
_refine_ls_wR_factor_gt 0.1882
_refine_ls_wR_factor_ref 0.2091
_reflns_number_gt 8629
_reflns_number_total 11771
_reflns_threshold_expression >2sigma(I)
_cod_data_source_file b310515f.txt
_cod_data_source_block mm0215i_COMPOUND_7
_cod_depositor_comments
;
The following automatic conversions were performed:
'_symmetry_cell_setting' value 'Monoclinic' changed to 'monoclinic'
according to '/home/saulius/struct/CIF-dictionaries/cif_core.dic'
dictionary named 'cif_core.dic' version 2.4.1 from 2010-06-29.

Automatic conversion script
Id: cif_fix_enum 1527 2010-12-29 10:47:43Z saulius 
;
_cod_original_sg_symbol_H-M C2/c
_cod_database_code 7050201

loop_
_symmetry_equiv_pos_as_xyz
'x, y, z'
'-x, y, -z+1/2'
'x+1/2, y+1/2, z'
'-x+1/2, y+1/2, -z+1/2'
'-x, -y, -z'
'x, -y, z-1/2'
'-x+1/2, -y+1/2, -z'
'x+1/2, -y+1/2, z-1/2'

loop_
_atom_site_label
_atom_site_type_symbol
_atom_site_fract_x
_atom_site_fract_y
_atom_site_fract_z
_atom_site_U_iso_or_equiv
_atom_site_adp_type
_atom_site_occupancy
_atom_site_symmetry_multiplicity
_atom_site_calc_flag
_atom_site_refinement_flags
_atom_site_disorder_assembly
_atom_site_disorder_group
Co2 Co 0.091276(13) 0.30677(4) 0.61114(3) 0.03265(16) Uani 1 1 d . . .
Co1 Co 0.141503(13) 0.23755(4) 0.67431(3) 0.03112(15) Uani 1 1 d . . .
Co3 Co 0.162402(15) 0.09598(4) 0.45834(4) 0.04087(18) Uani 1 1 d . . .
Co4 Co 0.110660(16) 0.14908(4) 0.39270(4) 0.04437(18) Uani 1 1 d . . .
P2 P 0.08353(3) 0.39414(7) 0.71403(6) 0.0319(2) Uani 1 1 d . . .
P1 P 0.15108(3) 0.33075(7) 0.77296(6) 0.0339(2) Uani 1 1 d . . .
C10 C 0.15630(16) 0.4652(3) 0.5456(3) 0.0595(14) Uani 1 1 d . . .
H10A H 0.1402 0.4888 0.5807 0.071 Uiso 1 1 calc R . .
H10B H 0.1701 0.5026 0.5154 0.071 Uiso 1 1 calc R . .
C9 C 0.15953(12) 0.3800(3) 0.5389(3) 0.0421(10) Uani 1 1 d . . .
C8 C 0.18454(12) 0.3394(3) 0.4830(3) 0.0466(11) Uani 1 1 d . . .
H8A H 0.1973 0.2946 0.5131 0.056 Uiso 1 1 calc R . .
H8B H 0.2008 0.3846 0.4675 0.056 Uiso 1 1 calc R . .
C5 C 0.16986(12) 0.2966(3) 0.4047(3) 0.0456(11) Uani 1 1 d . . .
C7 C 0.20005(16) 0.2768(4) 0.3506(4) 0.0682(16) Uani 1 1 d . . .
H7A H 0.1918 0.2502 0.3009 0.102 Uiso 1 1 calc R . .
H7B H 0.2155 0.2370 0.3782 0.102 Uiso 1 1 calc R . .
H7C H 0.2119 0.3307 0.3385 0.102 Uiso 1 1 calc R . .
C6 C 0.14594(15) 0.3598(4) 0.3623(3) 0.0585(14) Uani 1 1 d . . .
H6A H 0.1368 0.3329 0.3136 0.088 Uiso 1 1 calc R . .
H6B H 0.1582 0.4125 0.3485 0.088 Uiso 1 1 calc R . .
H6C H 0.1275 0.3746 0.3977 0.088 Uiso 1 1 calc R . .
C4 C 0.15088(11) 0.2156(3) 0.4259(3) 0.0386(9) Uani 1 1 d . . .
C3 C 0.13329(10) 0.1926(3) 0.4905(2) 0.0322(8) Uani 1 1 d . . .
C2 C 0.12719(10) 0.2394(3) 0.5629(2) 0.0314(8) Uani 1 1 d . . .
C1 C 0.13877(10) 0.3200(3) 0.5843(2) 0.0324(8) Uani 1 1 d . . .
O202 O 0.06572(13) 0.4261(3) 0.4909(2) 0.0795(14) Uani 1 1 d . . .
C202 C 0.07510(13) 0.3785(4) 0.5374(3) 0.0506(12) Uani 1 1 d . . .
O201 O 0.04256(10) 0.1641(3) 0.5988(3) 0.0770(13) Uani 1 1 d . . .
C201 C 0.05995(12) 0.2216(3) 0.6082(3) 0.0474(11) Uani 1 1 d . . .
O102 O 0.20784(10) 0.1567(3) 0.6720(3) 0.0731(12) Uani 1 1 d . . .
C102 C 0.18190(13) 0.1889(3) 0.6725(3) 0.0448(11) Uani 1 1 d . . .
O101 O 0.10409(11) 0.0945(3) 0.7447(3) 0.0665(11) Uani 1 1 d . . .
C101 C 0.11884(12) 0.1504(3) 0.7193(3) 0.0429(10) Uani 1 1 d . . .
C36 C 0.12428(10) 0.4263(3) 0.7582(3) 0.0351(9) Uani 1 1 d . . .
H36A H 0.1207 0.4551 0.8101 0.042 Uiso 1 1 calc R . .
H36B H 0.1355 0.4679 0.7226 0.042 Uiso 1 1 calc R . .
C30 C 0.06315(11) 0.4988(3) 0.6938(2) 0.0361(9) Uani 1 1 d . . .
C35 C 0.02971(11) 0.4979(3) 0.6672(3) 0.0461(11) Uani 1 1 d . . .
H35A H 0.0182 0.4443 0.6611 0.055 Uiso 1 1 calc R . .
C34 C 0.01328(13) 0.5739(4) 0.6498(3) 0.0550(13) Uani 1 1 d . . .
H34A H -0.0094 0.5725 0.6311 0.066 Uiso 1 1 calc R . .
C33 C 0.02964(14) 0.6533(3) 0.6591(3) 0.0517(12) Uani 1 1 d . . .
H33A H 0.0179 0.7059 0.6490 0.062 Uiso 1 1 calc R . .
C32 C 0.06229(15) 0.6547(3) 0.6827(4) 0.0580(14) Uani 1 1 d . . .
H32A H 0.0738 0.7084 0.6870 0.070 Uiso 1 1 calc R . .
C31 C 0.07927(13) 0.5776(3) 0.7010(3) 0.0503(12) Uani 1 1 d . . .
H31A H 0.1021 0.5796 0.7184 0.060 Uiso 1 1 calc R . .
C23 C 0.06046(10) 0.3558(3) 0.8005(3) 0.0356(9) Uani 1 1 d . . .
C28 C 0.05313(12) 0.4125(3) 0.8622(3) 0.0430(10) Uani 1 1 d . . .
H28A H 0.0588 0.4720 0.8579 0.052 Uiso 1 1 calc R . .
C27 C 0.03743(13) 0.3820(4) 0.9306(3) 0.0523(12) Uani 1 1 d . . .
H27A H 0.0330 0.4205 0.9732 0.063 Uiso 1 1 calc R . .
C26 C 0.02843(15) 0.2972(4) 0.9362(3) 0.0581(14) Uani 1 1 d . . .
H26A H 0.0173 0.2771 0.9823 0.070 Uiso 1 1 calc R . .
C25 C 0.03536(17) 0.2408(4) 0.8758(4) 0.0656(16) Uani 1 1 d . . .
H25A H 0.0292 0.1816 0.8801 0.079 Uiso 1 1 calc R . .
C24 C 0.05152(14) 0.2704(3) 0.8076(3) 0.0528(12) Uani 1 1 d . . .
H24A H 0.0563 0.2311 0.7659 0.063 Uiso 1 1 calc R . .
C17 C 0.19275(11) 0.3811(3) 0.7820(3) 0.0415(10) Uani 1 1 d . . .
C22 C 0.21385(15) 0.3838(4) 0.7165(4) 0.0671(16) Uani 1 1 d . . .
H22A H 0.2066 0.3578 0.6678 0.081 Uiso 1 1 calc R . .
C21 C 0.24501(17) 0.4235(5) 0.7211(5) 0.082(2) Uani 1 1 d . . .
H21A H 0.2591 0.4248 0.6760 0.098 Uiso 1 1 calc R . .
C20 C 0.25531(15) 0.4608(5) 0.7911(5) 0.081(2) Uani 1 1 d . . .
H20A H 0.2769 0.4870 0.7952 0.097 Uiso 1 1 calc R . .
C19 C 0.23502(17) 0.4607(6) 0.8545(5) 0.103(3) Uani 1 1 d . . .
H19A H 0.2421 0.4890 0.9022 0.124 Uiso 1 1 calc R . .
C18 C 0.20384(14) 0.4198(5) 0.8509(4) 0.080(2) Uani 1 1 d . . .
H18A H 0.1902 0.4187 0.8967 0.095 Uiso 1 1 calc R . .
C11 C 0.14409(16) 0.2939(3) 0.8742(3) 0.0562(14) Uani 1 1 d . . .
C16 C 0.12803(16) 0.3417(4) 0.9320(3) 0.0623(15) Uani 1 1 d . . .
H16A H 0.1198 0.3981 0.9206 0.075 Uiso 1 1 calc R . .
C15 C 0.1241(2) 0.3050(6) 1.0078(4) 0.100(3) Uani 1 1 d . . .
H15A H 0.1133 0.3382 1.0474 0.120 Uiso 1 1 calc R . .
C14 C 0.1345(5) 0.2288(6) 1.0260(5) 0.183(8) Uani 1 1 d . . .
H14A H 0.1318 0.2060 1.0781 0.220 Uiso 1 1 calc R . .
C13 C 0.1493(7) 0.1827(5) 0.9692(5) 0.286(14) Uani 1 1 d . . .
H13A H 0.1555 0.1247 0.9811 0.343 Uiso 1 1 calc R . .
C12 C 0.1561(4) 0.2148(4) 0.8932(4) 0.157(6) Uani 1 1 d . . .
H12A H 0.1688 0.1821 0.8564 0.189 Uiso 1 1 calc R . .
O303 O 0.23279(11) 0.1254(4) 0.5034(3) 0.0888(15) Uani 1 1 d . . .
C303 C 0.20495(15) 0.1146(4) 0.4884(4) 0.0596(14) Uani 1 1 d . . .
O302 O 0.13928(17) -0.0080(3) 0.5944(3) 0.1013(19) Uani 1 1 d . . .
C302 C 0.14790(17) 0.0282(4) 0.5407(3) 0.0607(14) Uani 1 1 d . . .
O301 O 0.17531(11) -0.0145(3) 0.3194(3) 0.0662(11) Uani 1 1 d . . .
C301 C 0.17069(13) 0.0280(3) 0.3735(3) 0.0490(11) Uani 1 1 d . . .
O403 O 0.07466(15) -0.0103(4) 0.4303(4) 0.110(2) Uani 1 1 d . . .
C403 C 0.08792(16) 0.0508(5) 0.4161(4) 0.0685(16) Uani 1 1 d . . .
O402 O 0.12580(17) 0.1431(4) 0.2219(2) 0.105(2) Uani 1 1 d . . .
C402 C 0.11966(17) 0.1438(4) 0.2860(3) 0.0656(16) Uani 1 1 d . . .
O401 O 0.05295(12) 0.2668(4) 0.3884(3) 0.0879(16) Uani 1 1 d . . .
C401 C 0.07565(14) 0.2230(4) 0.3898(3) 0.0577(14) Uani 1 1 d . . .

loop_
_atom_site_aniso_label
_atom_site_aniso_U_11
_atom_site_aniso_U_22
_atom_site_aniso_U_33
_atom_site_aniso_U_23
_atom_site_aniso_U_13
_atom_site_aniso_U_12
Co2 0.0327(3) 0.0334(3) 0.0319(3) -0.0043(2) 0.0005(2) 0.0037(2)
Co1 0.0352(3) 0.0289(3) 0.0292(3) -0.0001(2) -0.0005(2) 0.0017(2)
Co3 0.0439(3) 0.0381(3) 0.0408(3) -0.0037(3) 0.0063(3) 0.0074(3)
Co4 0.0457(4) 0.0522(4) 0.0351(3) -0.0089(3) -0.0011(3) 0.0032(3)
P2 0.0322(5) 0.0313(5) 0.0324(5) -0.0033(4) 0.0042(4) 0.0006(4)
P1 0.0402(6) 0.0312(5) 0.0300(5) -0.0001(4) -0.0035(4) -0.0011(4)
C10 0.088(4) 0.040(3) 0.051(3) 0.008(2) 0.013(3) -0.004(3)
C9 0.044(2) 0.042(3) 0.041(2) 0.0039(19) -0.0009(19) -0.0036(19)
C8 0.043(2) 0.045(3) 0.052(3) 0.007(2) 0.006(2) -0.008(2)
C5 0.050(3) 0.049(3) 0.038(2) 0.008(2) 0.013(2) 0.000(2)
C7 0.076(4) 0.067(4) 0.062(4) 0.002(3) 0.036(3) -0.002(3)
C6 0.070(3) 0.059(3) 0.047(3) 0.009(2) -0.006(3) 0.004(3)
C4 0.045(2) 0.037(2) 0.034(2) -0.0012(17) 0.0021(18) 0.0033(19)
C3 0.0310(19) 0.034(2) 0.032(2) -0.0003(16) -0.0019(16) 0.0034(16)
C2 0.0328(19) 0.033(2) 0.0280(19) -0.0015(15) 0.0019(15) 0.0031(16)
C1 0.035(2) 0.032(2) 0.0304(19) 0.0011(16) 0.0012(16) 0.0034(16)
O202 0.111(4) 0.079(3) 0.048(2) 0.006(2) -0.012(2) 0.049(3)
C202 0.054(3) 0.056(3) 0.041(3) -0.008(2) -0.004(2) 0.020(2)
O201 0.056(2) 0.062(3) 0.113(4) -0.025(3) 0.000(2) -0.020(2)
C201 0.038(2) 0.051(3) 0.053(3) -0.013(2) 0.000(2) 0.004(2)
O102 0.051(2) 0.084(3) 0.083(3) 0.002(2) -0.006(2) 0.029(2)
C102 0.052(3) 0.042(3) 0.040(2) 0.0011(19) -0.005(2) 0.005(2)
O101 0.074(3) 0.047(2) 0.079(3) 0.015(2) 0.013(2) -0.0103(19)
C101 0.049(3) 0.040(3) 0.040(2) 0.0014(19) 0.001(2) 0.001(2)
C36 0.037(2) 0.030(2) 0.038(2) -0.0036(17) 0.0036(17) -0.0016(17)
C30 0.040(2) 0.035(2) 0.033(2) -0.0031(17) 0.0064(17) 0.0049(17)
C35 0.037(2) 0.042(3) 0.059(3) 0.001(2) 0.003(2) 0.0026(19)
C34 0.043(3) 0.057(3) 0.065(3) 0.005(3) 0.006(2) 0.016(2)
C33 0.061(3) 0.043(3) 0.051(3) 0.002(2) 0.013(2) 0.019(2)
C32 0.070(4) 0.037(3) 0.067(3) -0.004(2) 0.000(3) 0.000(2)
C31 0.046(3) 0.037(3) 0.068(3) 0.001(2) -0.002(2) 0.000(2)
C23 0.031(2) 0.038(2) 0.037(2) -0.0009(17) 0.0063(17) -0.0021(17)
C28 0.048(2) 0.040(2) 0.041(2) -0.0063(19) 0.009(2) -0.004(2)
C27 0.053(3) 0.061(3) 0.043(3) -0.009(2) 0.014(2) -0.004(2)
C26 0.067(3) 0.061(3) 0.047(3) 0.007(2) 0.020(3) -0.012(3)
C25 0.084(4) 0.050(3) 0.064(4) 0.005(3) 0.026(3) -0.016(3)
C24 0.061(3) 0.044(3) 0.054(3) -0.004(2) 0.022(2) -0.007(2)
C17 0.040(2) 0.035(2) 0.049(3) -0.0072(19) -0.007(2) 0.0043(18)
C22 0.063(3) 0.081(4) 0.058(3) -0.001(3) 0.001(3) -0.029(3)
C21 0.064(4) 0.099(5) 0.082(5) -0.007(4) 0.009(3) -0.029(4)
C20 0.046(3) 0.083(5) 0.113(6) -0.044(4) 0.006(3) -0.010(3)
C19 0.055(4) 0.135(7) 0.121(6) -0.088(6) 0.000(4) -0.017(4)
C18 0.045(3) 0.110(5) 0.084(4) -0.060(4) 0.001(3) -0.006(3)
C11 0.094(4) 0.043(3) 0.032(2) 0.001(2) -0.005(2) -0.018(3)
C16 0.071(4) 0.083(4) 0.033(2) 0.004(3) 0.003(2) -0.017(3)
C15 0.142(7) 0.124(7) 0.034(3) -0.005(4) 0.011(4) -0.051(6)
C14 0.44(2) 0.073(6) 0.038(4) 0.012(4) 0.019(7) -0.074(9)
C13 0.77(4) 0.037(4) 0.048(5) 0.016(3) -0.010(11) 0.006(11)
C12 0.400(19) 0.035(3) 0.037(3) 0.005(3) 0.001(6) 0.027(6)
O303 0.050(2) 0.115(4) 0.101(4) -0.002(3) -0.012(2) 0.014(2)
C303 0.058(3) 0.065(4) 0.057(3) -0.001(3) 0.003(3) 0.019(3)
O302 0.186(6) 0.055(3) 0.065(3) 0.012(2) 0.044(3) 0.002(3)
C302 0.091(4) 0.038(3) 0.054(3) 0.000(2) 0.015(3) 0.008(3)
O301 0.073(3) 0.061(2) 0.065(2) -0.022(2) 0.020(2) 0.000(2)
C301 0.049(3) 0.041(3) 0.058(3) -0.004(2) 0.011(2) 0.003(2)
O403 0.104(4) 0.091(4) 0.137(5) 0.001(4) 0.007(4) -0.045(3)
C403 0.060(3) 0.071(4) 0.075(4) -0.010(3) -0.003(3) -0.017(3)
O402 0.167(6) 0.118(5) 0.030(2) -0.005(2) 0.012(3) 0.031(4)
C402 0.079(4) 0.075(4) 0.043(3) -0.012(3) -0.005(3) 0.017(3)
O401 0.065(3) 0.109(4) 0.088(3) -0.025(3) -0.024(2) 0.039(3)
C401 0.055(3) 0.070(4) 0.048(3) -0.015(3) -0.012(2) 0.006(3)

loop_
_atom_type_symbol
_atom_type_description
_atom_type_scat_dispersion_real
_atom_type_scat_dispersion_imag
_atom_type_scat_source
C C 0.0033 0.0016 'International Tables Vol C Tables 4.2.6.8 and 6.1.1.4'
H H 0.0000 0.0000 'International Tables Vol C Tables 4.2.6.8 and 6.1.1.4'
O O 0.0106 0.0060 'International Tables Vol C Tables 4.2.6.8 and 6.1.1.4'
P P 0.1023 0.0942 'International Tables Vol C Tables 4.2.6.8 and 6.1.1.4'
Co Co 0.3494 0.9721 'International Tables Vol C Tables 4.2.6.8 and 6.1.1.4'

loop_
_geom_angle_atom_site_label_1
_geom_angle_atom_site_label_2
_geom_angle_atom_site_label_3
_geom_angle
_geom_angle_site_symmetry_1
_geom_angle_site_symmetry_3
_geom_angle_publ_flag
C202 Co2 C201 101.3(3) . . ?
C202 Co2 C2 107.5(2) . . ?
C201 Co2 C2 96.24(19) . . ?
C202 Co2 C1 96.4(2) . . ?
C201 Co2 C1 137.21(19) . . ?
C2 Co2 C1 41.07(17) . . ?
C202 Co2 P2 96.23(16) . . ?
C201 Co2 P2 110.95(16) . . ?
C2 Co2 P2 139.51(12) . . ?
C1 Co2 P2 105.35(12) . . ?
C202 Co2 Co1 147.62(18) . . ?
C201 Co2 Co1 104.17(16) . . ?
C2 Co2 Co1 50.22(12) . . ?
C1 Co2 Co1 51.18(12) . . ?
P2 Co2 Co1 93.06(4) . . ?
C102 Co1 C101 98.7(2) . . ?
C102 Co1 C2 103.70(19) . . ?
C101 Co1 C2 106.02(19) . . ?
C102 Co1 C1 107.2(2) . . ?
C101 Co1 C1 141.68(19) . . ?
C2 Co1 C1 41.01(17) . . ?
C102 Co1 P1 98.43(16) . . ?
C101 Co1 P1 104.66(15) . . ?
C2 Co1 P1 138.57(13) . . ?
C1 Co1 P1 99.03(12) . . ?
C102 Co1 Co2 153.55(16) . . ?
C101 Co1 Co2 95.56(15) . . ?
C2 Co1 Co2 50.66(12) . . ?
C1 Co1 Co2 50.60(12) . . ?
P1 Co1 Co2 99.36(4) . . ?
C303 Co3 C301 97.5(2) . . ?
C303 Co3 C302 101.0(3) . . ?
C301 Co3 C302 109.1(2) . . ?
C303 Co3 C3 111.1(2) . . ?
C301 Co3 C3 140.7(2) . . ?
C302 Co3 C3 91.8(2) . . ?
C303 Co3 C4 98.1(2) . . ?
C301 Co3 C4 111.8(2) . . ?
C302 Co3 C4 131.7(2) . . ?
C3 Co3 C4 39.93(17) . . ?
C303 Co3 Co4 148.9(2) . . ?
C301 Co3 Co4 90.33(17) . . ?
C302 Co3 Co4 104.8(2) . . ?
C3 Co3 Co4 51.54(11) . . ?
C4 Co3 Co4 51.45(13) . . ?
C401 Co4 C403 98.6(3) . . ?
C401 Co4 C402 99.7(3) . . ?
C403 Co4 C402 106.4(3) . . ?
C401 Co4 C4 107.4(2) . . ?
C403 Co4 C4 141.3(2) . . ?
C402 Co4 C4 97.2(3) . . ?
C401 Co4 C3 98.3(2) . . ?
C403 Co4 C3 109.0(2) . . ?
C402 Co4 C3 137.0(3) . . ?
C4 Co4 C3 40.00(17) . . ?
C401 Co4 Co3 149.80(17) . . ?
C403 Co4 Co3 92.3(2) . . ?
C402 Co4 Co3 104.2(2) . . ?
C4 Co4 Co3 51.71(13) . . ?
C3 Co4 Co3 51.50(12) . . ?
C23 P2 C36 102.7(2) . . ?
C23 P2 C30 101.81(19) . . ?
C36 P2 C30 102.6(2) . . ?
C23 P2 Co2 119.98(15) . . ?
C36 P2 Co2 110.11(14) . . ?
C30 P2 Co2 117.39(14) . . ?
C11 P1 C17 102.2(2) . . ?
C11 P1 C36 106.2(2) . . ?
C17 P1 C36 101.0(2) . . ?
C11 P1 Co1 117.76(17) . . ?
C17 P1 Co1 118.51(16) . . ?
C36 P1 Co1 109.36(14) . . ?
C10 C9 C1 121.8(5) . . ?
C10 C9 C8 122.0(5) . . ?
C1 C9 C8 116.2(4) . . ?
C9 C8 C5 117.0(4) . . ?
C4 C5 C6 109.3(4) . . ?
C4 C5 C7 111.8(4) . . ?
C6 C5 C7 109.6(4) . . ?
C4 C5 C8 109.4(4) . . ?
C6 C5 C8 109.6(4) . . ?
C7 C5 C8 107.1(4) . . ?
C3 C4 C5 132.6(4) . . ?
C3 C4 Co4 70.1(3) . . ?
C5 C4 Co4 140.7(3) . . ?
C3 C4 Co3 69.8(3) . . ?
C5 C4 Co3 136.6(3) . . ?
Co4 C4 Co3 76.84(17) . . ?
C4 C3 C2 130.2(4) . . ?
C4 C3 Co3 70.3(3) . . ?
C2 C3 Co3 136.2(3) . . ?
C4 C3 Co4 69.9(3) . . ?
C2 C3 Co4 142.3(3) . . ?
Co3 C3 Co4 76.96(15) . . ?
C1 C2 C3 128.0(4) . . ?
C1 C2 Co1 70.8(2) . . ?
C3 C2 Co1 138.9(3) . . ?
C1 C2 Co2 69.6(2) . . ?
C3 C2 Co2 139.0(3) . . ?
Co1 C2 Co2 79.12(15) . . ?
C2 C1 C9 128.8(4) . . ?
C2 C1 Co2 69.3(2) . . ?
C9 C1 Co2 137.7(3) . . ?
C2 C1 Co1 68.2(2) . . ?
C9 C1 Co1 141.5(3) . . ?
Co2 C1 Co1 78.22(15) . . ?
O202 C202 Co2 177.5(6) . . ?
O201 C201 Co2 171.5(5) . . ?
O102 C102 Co1 179.1(5) . . ?
O101 C101 Co1 177.2(5) . . ?
P2 C36 P1 110.0(2) . . ?
C31 C30 C35 118.3(4) . . ?
C31 C30 P2 124.0(3) . . ?
C35 C30 P2 117.7(3) . . ?
C34 C35 C30 120.4(5) . . ?
C35 C34 C33 120.7(5) . . ?
C32 C33 C34 119.3(5) . . ?
C33 C32 C31 120.5(5) . . ?
C30 C31 C32 120.8(5) . . ?
C24 C23 C28 118.9(4) . . ?
C24 C23 P2 121.0(4) . . ?
C28 C23 P2 120.1(3) . . ?
C23 C28 C27 120.1(5) . . ?
C26 C27 C28 120.3(5) . . ?
C27 C26 C25 120.3(5) . . ?
C26 C25 C24 119.9(5) . . ?
C23 C24 C25 120.6(5) . . ?
C18 C17 C22 117.6(5) . . ?
C18 C17 P1 122.1(4) . . ?
C22 C17 P1 120.3(4) . . ?
C21 C22 C17 121.5(6) . . ?
C20 C21 C22 119.2(7) . . ?
C19 C20 C21 120.3(6) . . ?
C20 C19 C18 120.9(6) . . ?
C17 C18 C19 120.5(6) . . ?
C12 C11 C16 119.0(6) . . ?
C12 C11 P1 116.4(5) . . ?
C16 C11 P1 124.6(4) . . ?
C15 C16 C11 118.7(7) . . ?
C14 C15 C16 123.0(9) . . ?
C15 C14 C13 117.7(7) . . ?
C14 C13 C12 123.8(9) . . ?
C11 C12 C13 117.5(10) . . ?
O303 C303 Co3 176.1(6) . . ?
O302 C302 Co3 175.0(5) . . ?
O301 C301 Co3 178.7(5) . . ?
O403 C403 Co4 178.4(7) . . ?
O402 C402 Co4 177.5(7) . . ?
O401 C401 Co4 177.5(6) . . ?

loop_
_geom_bond_atom_site_label_1
_geom_bond_atom_site_label_2
_geom_bond_distance
_geom_bond_site_symmetry_2
_geom_bond_publ_flag
Co2 C202 1.772(5) . ?
Co2 C201 1.812(5) . ?
Co2 C2 1.956(4) . ?
Co2 C1 1.960(4) . ?
Co2 P2 2.2181(12) . ?
Co2 Co1 2.4831(7) . ?
Co1 C102 1.774(5) . ?
Co1 C101 1.796(5) . ?
Co1 C2 1.943(4) . ?
Co1 C1 1.976(4) . ?
Co1 P1 2.2210(12) . ?
Co3 C303 1.778(6) . ?
Co3 C301 1.804(5) . ?
Co3 C302 1.836(6) . ?
Co3 C3 1.971(4) . ?
Co3 C4 1.978(5) . ?
Co3 Co4 2.4542(9) . ?
Co4 C401 1.800(6) . ?
Co4 C403 1.815(7) . ?
Co4 C402 1.835(6) . ?
Co4 C4 1.971(5) . ?
Co4 C3 1.973(4) . ?
P2 C23 1.830(4) . ?
P2 C36 1.836(4) . ?
P2 C30 1.837(4) . ?
P1 C11 1.818(5) . ?
P1 C17 1.833(5) . ?
P1 C36 1.834(4) . ?
C10 C9 1.328(7) . ?
C9 C1 1.466(6) . ?
C9 C8 1.516(7) . ?
C8 C5 1.572(7) . ?
C5 C4 1.508(7) . ?
C5 C6 1.529(7) . ?
C5 C7 1.550(7) . ?
C4 C3 1.349(6) . ?
C3 C2 1.438(6) . ?
C2 C1 1.373(6) . ?
O202 C202 1.130(6) . ?
O201 C201 1.134(6) . ?
O102 C102 1.145(6) . ?
O101 C101 1.132(6) . ?
C30 C31 1.381(7) . ?
C30 C35 1.393(6) . ?
C35 C34 1.374(7) . ?
C34 C33 1.396(8) . ?
C33 C32 1.349(8) . ?
C32 C31 1.400(7) . ?
C23 C24 1.373(7) . ?
C23 C28 1.391(6) . ?
C28 C27 1.399(7) . ?
C27 C26 1.363(8) . ?
C26 C25 1.369(8) . ?
C25 C24 1.400(7) . ?
C17 C18 1.367(7) . ?
C17 C22 1.396(8) . ?
C22 C21 1.383(8) . ?
C21 C20 1.363(10) . ?
C20 C19 1.348(10) . ?
C19 C18 1.392(9) . ?
C11 C12 1.348(9) . ?
C11 C16 1.385(8) . ?
C16 C15 1.403(9) . ?
C15 C14 1.284(14) . ?
C14 C13 1.334(18) . ?
C13 C12 1.401(12) . ?
O303 C303 1.142(7) . ?
O302 C302 1.120(7) . ?
O301 C301 1.139(6) . ?
O403 C403 1.109(8) . ?
O402 C402 1.107(7) . ?
O401 C401 1.128(7) . ?
